data_7235456
loop_
_publ_author_name
'Tsai, Chen-Yen'
'Du, Hong-Cyuan'
'Chang, Jen-Chieh'
'Huang, Bor-Hunn'
'Ko, Bao-Tsan'
'Lin, Chu-Chieh'

_publ_section_title
;
 Ring-opening polymerization of cyclic esters initiated by zirconium,
 titanium and yttrium complexes
;
_journal_issue 28
_journal_name_full 'RSC Advances'
_journal_page_first 14527
_journal_paper_doi 10.1039/c4ra00201f
_journal_volume 4
_journal_year 2014
_chemical_formula_moiety 'C70 H96 N2 O8 Zr2'
_chemical_formula_sum 'C70 H96 N2 O8 Zr2'
_chemical_formula_weight 1275.93
_space_group_IT_number 2
_space_group_name_Hall '-P 1'
_space_group_name_H-M_alt 'P -1'
_symmetry_cell_setting triclinic
_symmetry_space_group_name_Hall '-P 1'
_symmetry_space_group_name_H-M 'P -1'
_atom_sites_solution_hydrogens geom
_atom_sites_solution_primary direct
_atom_sites_solution_secondary difmap
_audit_creation_method SHELXL-97
_cell_angle_alpha 69.349(3)
_cell_angle_beta 89.497(3)
_cell_angle_gamma 65.072(4)
_cell_formula_units_Z 2
_cell_length_a 13.3903(5)
_cell_length_b 15.7017(6)
_cell_length_c 19.7441(7)
_cell_measurement_temperature 150(2)
_cell_volume 3474.4(3)
_computing_cell_refinement
; 
CrysAlisPro, Agilent Technologies, 
Version 1.171.35.21 (release 20-01-2012 CrysAlis171 .NET) 
(compiled Jan 23 2012,18:06:46) 
;
_computing_data_collection
; 
CrysAlisPro, Agilent Technologies, 
Version 1.171.35.21 (release 20-01-2012 CrysAlis171 .NET) 
(compiled Jan 23 2012,18:06:46) 
;
_computing_data_reduction
; 
CrysAlisPro, Agilent Technologies, 
Version 1.171.35.21 (release 20-01-2012 CrysAlis171 .NET) 
(compiled Jan 23 2012,18:06:46) 
;
_computing_molecular_graphics 'SHELXL-97 (Sheldrick, 2008)'
_computing_publication_material 'SHELXL-97 (Sheldrick, 2008)'
_computing_structure_refinement 'SHELXL-97 (Sheldrick, 2008)'
_computing_structure_solution 'SHELXS-97 (Sheldrick, 2008)'
_diffrn_ambient_temperature 150(2)
_diffrn_measured_fraction_theta_full 0.998
_diffrn_measured_fraction_theta_max 0.998
_diffrn_measurement_device_type 'Bruker APEX-II CCD'
_diffrn_measurement_method '\f and \w scans'
_diffrn_radiation_monochromator graphite
_diffrn_radiation_source 'fine-focus sealed tube'
_diffrn_radiation_type MoK\a
_diffrn_radiation_wavelength 0.71073
_diffrn_reflns_av_R_equivalents 0.0408
_diffrn_reflns_av_sigmaI/netI 0.0560
_diffrn_reflns_limit_h_max 16
_diffrn_reflns_limit_h_min -16
_diffrn_reflns_limit_k_max 19
_diffrn_reflns_limit_k_min -19
_diffrn_reflns_limit_l_max 24
_diffrn_reflns_limit_l_min -24
_diffrn_reflns_number 39016
_diffrn_reflns_theta_full 26.00
_diffrn_reflns_theta_max 26.00
_diffrn_reflns_theta_min 2.79
_exptl_absorpt_coefficient_mu 0.351
_exptl_absorpt_correction_T_max 0.8439
_exptl_absorpt_correction_T_min 0.8169
_exptl_absorpt_correction_type multi-scan
_exptl_absorpt_process_details
; 
CrysAlisPro, Agilent Technologies, 
Version 1.171.35.21 (release 20-01-2012 CrysAlis171 .NET) 
(compiled Jan 23 2012,18:06:46) 
Empirical absorption correction using spherical harmonics, 
 implemented in SCALE3 ABSPACK scaling algorithm. 
;
_exptl_crystal_colour yellow
_exptl_crystal_density_diffrn 1.220
_exptl_crystal_density_method 'not measured'
_exptl_crystal_description parallelepiped
_exptl_crystal_F_000 1348
_exptl_crystal_size_max 0.60
_exptl_crystal_size_mid 0.50
_exptl_crystal_size_min 0.50
_refine_diff_density_max 0.694
_refine_diff_density_min -0.450
_refine_diff_density_rms 0.067
_refine_ls_extinction_method none
_refine_ls_goodness_of_fit_ref 1.038
_refine_ls_hydrogen_treatment mixed
_refine_ls_matrix_type full
_refine_ls_number_parameters 759
_refine_ls_number_reflns 13654
_refine_ls_number_restraints 1314
_refine_ls_restrained_S_all 1.024
_refine_ls_R_factor_all 0.0531
_refine_ls_R_factor_gt 0.0386
_refine_ls_shift/su_max 0.002
_refine_ls_shift/su_mean 0.000
_refine_ls_structure_factor_coef Fsqd
_refine_ls_weighting_details 'calc w=1/[\s^2^(Fo^2^)+(0.0356P)^2^+1.3544P] where P=(Fo^2^+2Fc^2^)/3'
_refine_ls_weighting_scheme calc
_refine_ls_wR_factor_gt 0.0867
_refine_ls_wR_factor_ref 0.0940
_reflns_number_gt 10862
_reflns_number_total 13654
_reflns_threshold_expression >2sigma(I)
_cod_data_source_file c4ra00201f2.cif
_cod_data_source_block duzrnn
_cod_depositor_comments
;
The following automatic conversions were performed:

data item '_symmetry_cell_setting' value 'Triclinic' was changed to
'triclinic' in accordance with the
/home/saulius/struct/COD-crude-data/automatic-downloads/DataCite-retrospective/RSC/depositions/lib/dictionaries/cif_core.dic
dictionary named 'cif_core.dic' version 2.4.2 last updated on
2011-04-26.

Automatic conversion script
Id: cif_fix_values 6909 2019-04-08 15:41:33Z antanas 
;
_cod_original_cell_volume 3474.4(2)
_cod_database_code 7235456

loop_
_symmetry_equiv_pos_as_xyz
'x, y, z'
'-x, -y, -z'

loop_
_atom_site_label
_atom_site_type_symbol
_atom_site_fract_x
_atom_site_fract_y
_atom_site_fract_z
_atom_site_U_iso_or_equiv
_atom_site_adp_type
_atom_site_occupancy
_atom_site_symmetry_multiplicity
_atom_site_calc_flag
_atom_site_refinement_flags
_atom_site_disorder_assembly
_atom_site_disorder_group
Zr1 Zr -0.693924(18) 0.938318(17) 0.207013(12) 0.01510(7) Uani 1 1 d . . .
Zr2 Zr -0.860253(18) 0.837495(17) 0.312529(13) 0.01689(7) Uani 1 1 d . . .
O1 O -0.72776(13) 1.09000(12) 0.16140(9) 0.0187(4) Uani 1 1 d . . .
O2 O -0.80408(13) 0.69362(12) 0.39386(9) 0.0199(4) Uani 1 1 d . . .
O3 O -0.69170(12) 0.80113(11) 0.28453(9) 0.0177(4) Uani 1 1 d . . .
O4 O -0.85603(13) 0.97725(12) 0.24605(9) 0.0185(4) Uani 1 1 d . . .
O5 O -0.74381(13) 0.93277(13) 0.11761(9) 0.0222(4) Uani 1 1 d . B .
O6 O -0.53542(13) 0.88640(12) 0.20587(9) 0.0223(4) Uani 1 1 d . . .
O7 O -0.90948(13) 0.80635(13) 0.23690(9) 0.0239(4) Uani 1 1 d . . .
O8 O -1.00085(14) 0.89845(13) 0.34465(10) 0.0291(4) Uani 1 1 d . D .
N1 N -0.64445(16) 0.97116(15) 0.30969(11) 0.0185(4) Uani 1 1 d . . .
N2 N -0.78573(16) 0.85019(15) 0.41823(11) 0.0200(4) Uani 1 1 d . . .
C1 C -0.66534(19) 1.13558(17) 0.16518(13) 0.0174(5) Uani 1 1 d U . .
C2 C -0.6613(2) 1.21218(18) 0.10170(13) 0.0200(5) Uani 1 1 d U . .
C3 C -0.5870(2) 1.25040(18) 0.10744(14) 0.0214(5) Uani 1 1 d U . .
H3A H -0.5806 1.2984 0.0642 0.026 Uiso 1 1 calc R . .
C4 C -0.52044(19) 1.22243(17) 0.17342(14) 0.0194(5) Uani 1 1 d U . .
C5 C -0.53176(19) 1.15409(18) 0.23548(14) 0.0202(5) Uani 1 1 d U . .
H5A H -0.4913 1.1368 0.2815 0.024 Uiso 1 1 calc R . .
C6 C -0.60213(19) 1.10892(18) 0.23256(13) 0.0190(5) Uani 1 1 d U . .
C7 C -0.60553(19) 1.03616(18) 0.30096(13) 0.0198(5) Uani 1 1 d U . .
H7A H -0.5757 1.0361 0.3445 0.024 Uiso 1 1 calc R . .
C8 C -0.6381(2) 0.9071(2) 0.38629(13) 0.0239(6) Uani 1 1 d U . .
H8A H -0.5917 0.9168 0.4189 0.029 Uiso 1 1 calc R . .
H8B H -0.6011 0.8347 0.3925 0.029 Uiso 1 1 calc R . .
C9 C -0.7536(2) 0.93205(19) 0.40929(14) 0.0259(6) Uani 1 1 d U . .
H9A H -0.7526 0.9417 0.4562 0.031 Uiso 1 1 calc R . .
H9B H -0.8097 0.9965 0.3716 0.031 Uiso 1 1 calc R . .
C10 C -0.7834(2) 0.79521(18) 0.48480(13) 0.0216(5) Uani 1 1 d U . .
H10A H -0.7662 0.8151 0.5216 0.026 Uiso 1 1 calc R . .
C11 C -0.80391(19) 0.70617(18) 0.51036(13) 0.0196(5) Uani 1 1 d U . .
C12 C -0.8107(2) 0.66642(19) 0.58503(14) 0.0226(5) Uani 1 1 d U . .
H12A H -0.8039 0.6997 0.6154 0.027 Uiso 1 1 calc R . .
C13 C -0.8272(2) 0.58047(19) 0.61578(14) 0.0228(5) Uani 1 1 d U . .
C14 C -0.8317(2) 0.53200(19) 0.56927(14) 0.0234(5) Uani 1 1 d U . .
H14A H -0.8428 0.4726 0.5894 0.028 Uiso 1 1 calc R . .
C15 C -0.8212(2) 0.56513(18) 0.49543(14) 0.0210(5) Uani 1 1 d U . .
C16 C -0.81054(19) 0.65717(18) 0.46420(13) 0.0186(5) Uani 1 1 d U . .
C17 C -0.7369(2) 1.24797(18) 0.02931(13) 0.0203(5) Uani 1 1 d U . .
C18 C -0.6950(2) 1.16056(19) 0.00103(14) 0.0265(6) Uani 1 1 d U . .
H18A H -0.6976 1.1005 0.0377 0.040 Uiso 1 1 calc R . .
H18B H -0.6179 1.1437 -0.0075 0.040 Uiso 1 1 calc R . .
H18C H -0.7428 1.1821 -0.0450 0.040 Uiso 1 1 calc R . .
C19 C -0.7316(2) 1.3396(2) -0.03066(14) 0.0319(6) Uani 1 1 d U . .
H19A H -0.7571 1.3967 -0.0147 0.048 Uiso 1 1 calc R . .
H19B H -0.7798 1.3594 -0.0760 0.048 Uiso 1 1 calc R . .
H19C H -0.6545 1.3211 -0.0395 0.048 Uiso 1 1 calc R . .
C20 C -0.8585(2) 1.28241(19) 0.04111(14) 0.0235(5) Uani 1 1 d U . .
C21 C -0.9312(2) 1.2552(2) 0.01373(15) 0.0292(6) Uani 1 1 d U . .
H21A H -0.9039 1.2095 -0.0108 0.035 Uiso 1 1 calc R . .
C22 C -1.0429(2) 1.2937(2) 0.02174(16) 0.0383(7) Uani 1 1 d U . .
H22A H -1.0909 1.2741 0.0027 0.046 Uiso 1 1 calc R . .
C23 C -1.0846(2) 1.3598(2) 0.05700(17) 0.0431(8) Uani 1 1 d U . .
H23A H -1.1613 1.3867 0.0618 0.052 Uiso 1 1 calc R . .
C24 C -1.0135(2) 1.3867(2) 0.08538(18) 0.0451(8) Uani 1 1 d U . .
H24A H -1.0408 1.4313 0.1108 0.054 Uiso 1 1 calc R . .
C25 C -0.9029(2) 1.3486(2) 0.07672(16) 0.0343(6) Uani 1 1 d U . .
H25A H -0.8554 1.3686 0.0959 0.041 Uiso 1 1 calc R . .
C26 C -0.4380(2) 1.26725(19) 0.17287(15) 0.0240(6) Uani 1 1 d U . .
C27 C -0.3814(2) 1.2361(2) 0.25119(15) 0.0337(7) Uani 1 1 d U . .
H27A H -0.4383 1.2626 0.2797 0.051 Uiso 1 1 calc R . .
H27B H -0.3280 1.2642 0.2488 0.051 Uiso 1 1 calc R . .
H27C H -0.3421 1.1617 0.2749 0.051 Uiso 1 1 calc R . .
C28 C -0.3478(2) 1.2253(2) 0.12897(18) 0.0384(7) Uani 1 1 d U . .
H28A H -0.3102 1.1508 0.1521 0.058 Uiso 1 1 calc R . .
H28B H -0.2931 1.2517 0.1282 0.058 Uiso 1 1 calc R . .
H28C H -0.3826 1.2465 0.0786 0.058 Uiso 1 1 calc R . .
C29 C -0.4990(2) 1.3845(2) 0.13755(14) 0.0265(6) Uani 1 1 d U . .
C30 C -0.6120(2) 1.4386(2) 0.13279(15) 0.0314(6) Uani 1 1 d U . .
H30A H -0.6547 1.4026 0.1513 0.038 Uiso 1 1 calc R . .
C31 C -0.6661(3) 1.5446(2) 0.10166(17) 0.0450(8) Uani 1 1 d U . .
H31A H -0.7448 1.5798 0.0976 0.054 Uiso 1 1 calc R . .
C32 C -0.6060(4) 1.5972(2) 0.07727(19) 0.0567(9) Uani 1 1 d U . .
H32A H -0.6423 1.6694 0.0558 0.068 Uiso 1 1 calc R . .
C33 C -0.4942(4) 1.5464(3) 0.0836(2) 0.0662(10) Uani 1 1 d U . .
H33A H -0.4524 1.5838 0.0676 0.079 Uiso 1 1 calc R . .
C34 C -0.4383(3) 1.4400(2) 0.1131(2) 0.0511(8) Uani 1 1 d U . .
H34A H -0.3596 1.4059 0.1165 0.061 Uiso 1 1 calc R . .
C35 C -0.8395(2) 0.53857(19) 0.69713(14) 0.0248(6) Uani 1 1 d U . .
C36 C -0.7845(2) 0.5733(2) 0.74365(15) 0.0359(7) Uani 1 1 d U . .
H36A H -0.7937 0.5460 0.7949 0.054 Uiso 1 1 calc R . .
H36B H -0.8201 0.6478 0.7250 0.054 Uiso 1 1 calc R . .
H36C H -0.7047 0.5481 0.7405 0.054 Uiso 1 1 calc R . .
C37 C -0.7809(2) 0.4217(2) 0.72817(16) 0.0392(7) Uani 1 1 d U . .
H37A H -0.7891 0.3954 0.7798 0.059 Uiso 1 1 calc R . .
H37B H -0.7014 0.3978 0.7244 0.059 Uiso 1 1 calc R . .
H37C H -0.8147 0.3972 0.7001 0.059 Uiso 1 1 calc R . .
C38 C -0.9637(2) 0.58030(19) 0.70580(14) 0.0233(5) Uani 1 1 d U . .
C39 C -1.0028(2) 0.5237(2) 0.76022(15) 0.0311(6) Uani 1 1 d U . .
H39A H -0.9533 0.4552 0.7902 0.037 Uiso 1 1 calc R . .
C40 C -1.1127(2) 0.5650(2) 0.77185(17) 0.0352(7) Uani 1 1 d U . .
H40A H -1.1372 0.5247 0.8096 0.042 Uiso 1 1 calc R . .
C41 C -1.1861(2) 0.6637(2) 0.72929(18) 0.0402(7) Uani 1 1 d U . .
H41A H -1.2610 0.6921 0.7375 0.048 Uiso 1 1 calc R . .
C42 C -1.1493(2) 0.7207(2) 0.67464(18) 0.0431(7) Uani 1 1 d U . .
H42A H -1.1994 0.7890 0.6447 0.052 Uiso 1 1 calc R . .
C43 C -1.0400(2) 0.6797(2) 0.66284(17) 0.0370(7) Uani 1 1 d U . .
H43A H -1.0165 0.7203 0.6245 0.044 Uiso 1 1 calc R . .
C44 C -0.8185(2) 0.50606(19) 0.44714(14) 0.0228(5) Uani 1 1 d U . .
C45 C -0.8238(2) 0.4052(2) 0.49078(16) 0.0330(7) Uani 1 1 d U . .
H45A H -0.7602 0.3620 0.5310 0.049 Uiso 1 1 calc R . .
H45B H -0.8210 0.3698 0.4581 0.049 Uiso 1 1 calc R . .
H45C H -0.8935 0.4197 0.5109 0.049 Uiso 1 1 calc R . .
C46 C -0.9208(2) 0.5713(2) 0.38519(15) 0.0293(6) Uani 1 1 d U . .
H46A H -0.9894 0.5886 0.4067 0.044 Uiso 1 1 calc R . .
H46B H -0.9209 0.5328 0.3555 0.044 Uiso 1 1 calc R . .
H46C H -0.9171 0.6339 0.3541 0.044 Uiso 1 1 calc R . .
C47 C -0.7084(2) 0.47618(18) 0.41702(14) 0.0224(5) Uani 1 1 d U . .
C48 C -0.7004(2) 0.4696(2) 0.34876(15) 0.0294(6) Uani 1 1 d U . .
H48A H -0.7664 0.4894 0.3175 0.035 Uiso 1 1 calc R . .
C49 C -0.5980(2) 0.4349(2) 0.32505(16) 0.0351(7) Uani 1 1 d U . .
H49A H -0.5949 0.4305 0.2782 0.042 Uiso 1 1 calc R . .
C50 C -0.5019(2) 0.4069(2) 0.36886(16) 0.0341(6) Uani 1 1 d U . .
H50A H -0.4320 0.3841 0.3524 0.041 Uiso 1 1 calc R . .
C51 C -0.5075(2) 0.4122(2) 0.43747(16) 0.0363(7) Uani 1 1 d U . .
H51A H -0.4411 0.3916 0.4687 0.044 Uiso 1 1 calc R . .
C52 C -0.6098(2) 0.4473(2) 0.46061(15) 0.0306(6) Uani 1 1 d U . .
H52A H -0.6125 0.4518 0.5074 0.037 Uiso 1 1 calc R . .
C53 C -0.6156(2) 0.69572(18) 0.29802(14) 0.0216(5) Uani 1 1 d U . .
H53A H -0.6554 0.6534 0.3194 0.026 Uiso 1 1 calc R . .
C54 C -0.5826(2) 0.6830(2) 0.22793(15) 0.0303(6) Uani 1 1 d U . .
H54A H -0.6497 0.7067 0.1934 0.045 Uiso 1 1 calc R . .
H54B H -0.5343 0.6110 0.2384 0.045 Uiso 1 1 calc R . .
H54C H -0.5423 0.7229 0.2063 0.045 Uiso 1 1 calc R . .
C55 C -0.5166(2) 0.6608(2) 0.35398(16) 0.0379(7) Uani 1 1 d U . .
H55A H -0.5423 0.6703 0.3986 0.057 Uiso 1 1 calc R . .
H55B H -0.4756 0.7007 0.3340 0.057 Uiso 1 1 calc R . .
H55C H -0.4673 0.5886 0.3658 0.057 Uiso 1 1 calc R . .
C56 C -0.9478(2) 1.07592(18) 0.20316(15) 0.0256(6) Uani 1 1 d U . .
H56A H -0.9169 1.1142 0.1643 0.031 Uiso 1 1 calc R . .
C57 C -1.0348(2) 1.0627(2) 0.16499(18) 0.0423(8) Uani 1 1 d U . .
H57A H -0.9996 1.0235 0.1350 0.063 Uiso 1 1 calc R . .
H57B H -1.0935 1.1297 0.1335 0.063 Uiso 1 1 calc R . .
H57C H -1.0677 1.0264 0.2018 0.063 Uiso 1 1 calc R . .
C58 C -0.9944(3) 1.1360(2) 0.25056(19) 0.0534(9) Uani 1 1 d U . .
H58A H -0.9345 1.1421 0.2735 0.080 Uiso 1 1 calc R . .
H58B H -1.0267 1.1010 0.2888 0.080 Uiso 1 1 calc R . .
H58C H -1.0524 1.2040 0.2202 0.080 Uiso 1 1 calc R . .
C59 C -0.7380(2) 0.9034(3) 0.05798(16) 0.0497(9) Uani 1 1 d DU . .
H59 H -0.7474 0.8395 0.0760 0.060 Uiso 1 1 calc R A 1
C60 C -0.6257(3) 0.8754(2) 0.03484(16) 0.0387(7) Uani 1 1 d U B .
H60A H -0.5677 0.8259 0.0776 0.058 Uiso 1 1 calc R . .
H60B H -0.6141 0.9365 0.0135 0.058 Uiso 1 1 calc R . .
H60C H -0.6215 0.8456 -0.0018 0.058 Uiso 1 1 calc R . .
C61 C -0.8342(3) 0.9795(3) -0.00278(19) 0.0466(11) Uani 0.770(5) 1 d PDU B 1
H61A H -0.9042 0.9941 0.0170 0.070 Uiso 0.770(5) 1 calc PR B 1
H61B H -0.8349 0.9518 -0.0400 0.070 Uiso 0.770(5) 1 calc PR B 1
H61C H -0.8263 1.0424 -0.0250 0.070 Uiso 0.770(5) 1 calc PR B 1
C61' C -0.8349(8) 0.8975(12) 0.0259(7) 0.0466(11) Uani 0.230(5) 1 d PDU B 2
H61D H -0.9048 0.9518 0.0283 0.070 Uiso 0.230(5) 1 calc PR B 2
H61E H -0.8330 0.8313 0.0538 0.070 Uiso 0.230(5) 1 calc PR B 2
H61F H -0.8301 0.9058 -0.0254 0.070 Uiso 0.230(5) 1 calc PR B 2
C62 C -0.4213(2) 0.86114(19) 0.20168(14) 0.0244(6) Uani 1 1 d U . .
H62A H -0.3870 0.7976 0.1915 0.029 Uiso 1 1 calc R . .
C63 C -0.4128(2) 0.9461(2) 0.13890(15) 0.0307(6) Uani 1 1 d U . .
H63A H -0.4525 0.9565 0.0931 0.046 Uiso 1 1 calc R . .
H63B H -0.3340 0.9280 0.1348 0.046 Uiso 1 1 calc R . .
H63C H -0.4462 1.0090 0.1481 0.046 Uiso 1 1 calc R . .
C64 C -0.3602(2) 0.8413(2) 0.27417(16) 0.0391(7) Uani 1 1 d U . .
H64A H -0.3667 0.7855 0.3134 0.059 Uiso 1 1 calc R . .
H64B H -0.3932 0.9029 0.2850 0.059 Uiso 1 1 calc R . .
H64C H -0.2812 0.8228 0.2708 0.059 Uiso 1 1 calc R . .
C65 C -0.9653(2) 0.8004(2) 0.17992(16) 0.0339(7) Uani 1 1 d U . .
H65A H -0.9727 0.8567 0.1330 0.041 Uiso 1 1 calc R . .
C66 C -0.8989(3) 0.7010(2) 0.17245(19) 0.0480(8) Uani 1 1 d U . .
H66A H -0.8252 0.6950 0.1617 0.072 Uiso 1 1 calc R . .
H66B H -0.9379 0.6978 0.1323 0.072 Uiso 1 1 calc R . .
H66C H -0.8901 0.6451 0.2184 0.072 Uiso 1 1 calc R . .
C67 C -1.0807(2) 0.8141(3) 0.1949(2) 0.0524(9) Uani 1 1 d U . .
H67A H -1.1222 0.8800 0.1991 0.079 Uiso 1 1 calc R . .
H67B H -1.0747 0.7594 0.2409 0.079 Uiso 1 1 calc R . .
H67C H -1.1202 0.8118 0.1545 0.079 Uiso 1 1 calc R . .
C68 C -1.1022(2) 0.9266(2) 0.37269(17) 0.0479(8) Uani 1 1 d DU . .
H68 H -1.1606 0.9743 0.3282 0.058 Uiso 1 1 calc R C 1
C69 C -1.1255(4) 0.8357(3) 0.4021(3) 0.0657(14) Uani 0.840(6) 1 d PDU D 1
H69A H -1.1234 0.8088 0.3640 0.098 Uiso 0.840(6) 1 calc PR D 1
H69B H -1.1995 0.8560 0.4167 0.098 Uiso 0.840(6) 1 calc PR D 1
H69C H -1.0688 0.7832 0.4448 0.098 Uiso 0.840(6) 1 calc PR D 1
C69' C -1.1940(14) 0.913(2) 0.3419(13) 0.0657(14) Uani 0.160(6) 1 d PDU D 2
H69D H -1.1916 0.9254 0.2898 0.098 Uiso 0.160(6) 1 calc PR D 2
H69E H -1.2663 0.9617 0.3471 0.098 Uiso 0.160(6) 1 calc PR D 2
H69F H -1.1842 0.8436 0.3685 0.098 Uiso 0.160(6) 1 calc PR D 2
C70 C -1.114(2) 0.989(2) 0.4176(18) 0.0657(19) Uani 0.32(4) 1 d PDU D 1
H70A H -1.1183 1.0550 0.3861 0.099 Uiso 0.32(4) 1 calc PR D 1
H70B H -1.0491 0.9532 0.4567 0.099 Uiso 0.32(4) 1 calc PR D 1
H70C H -1.1821 0.9994 0.4393 0.099 Uiso 0.32(4) 1 calc PR D 1
C70' C -1.0862(13) 0.9518(14) 0.4371(6) 0.0657(19) Uani 0.68(4) 1 d PDU D 2
H70D H -1.0501 0.9970 0.4241 0.099 Uiso 0.68(4) 1 calc PR D 2
H70E H -1.0391 0.8891 0.4788 0.099 Uiso 0.68(4) 1 calc PR D 2
H70F H -1.1590 0.9859 0.4504 0.099 Uiso 0.68(4) 1 calc PR D 2

loop_
_atom_site_aniso_label
_atom_site_aniso_U_11
_atom_site_aniso_U_22
_atom_site_aniso_U_33
_atom_site_aniso_U_23
_atom_site_aniso_U_13
_atom_site_aniso_U_12
Zr1 0.01636(13) 0.01702(13) 0.01348(12) -0.00535(10) 0.00203(9) -0.00926(10)
Zr2 0.01681(13) 0.01999(13) 0.01634(13) -0.00766(10) 0.00465(9) -0.00991(10)
O1 0.0202(9) 0.0183(9) 0.0185(9) -0.0059(7) -0.0007(7) -0.0105(7)
O2 0.0250(9) 0.0217(9) 0.0175(9) -0.0093(7) 0.0072(7) -0.0131(8)
O3 0.0154(8) 0.0161(9) 0.0199(9) -0.0066(7) 0.0031(7) -0.0059(7)
O4 0.0165(9) 0.0175(9) 0.0181(9) -0.0053(7) 0.0019(7) -0.0060(7)
O5 0.0249(9) 0.0286(10) 0.0187(9) -0.0134(8) 0.0048(7) -0.0134(8)
O6 0.0175(9) 0.0238(9) 0.0260(10) -0.0081(8) 0.0040(7) -0.0108(8)
O7 0.0233(9) 0.0302(10) 0.0221(10) -0.0112(8) 0.0010(7) -0.0142(8)
O8 0.0210(10) 0.0342(11) 0.0337(11) -0.0162(9) 0.0125(8) -0.0114(9)
N1 0.0212(11) 0.0201(11) 0.0144(10) -0.0041(9) 0.0012(8) -0.0113(9)
N2 0.0258(12) 0.0227(11) 0.0180(11) -0.0095(9) 0.0091(9) -0.0154(10)
C1 0.0176(11) 0.0158(11) 0.0210(12) -0.0091(10) 0.0034(9) -0.0079(9)
C2 0.0204(12) 0.0177(12) 0.0204(12) -0.0084(10) 0.0016(10) -0.0062(10)
C3 0.0247(12) 0.0173(11) 0.0224(12) -0.0054(10) 0.0056(10) -0.0115(10)
C4 0.0195(12) 0.0171(11) 0.0252(13) -0.0104(10) 0.0055(10) -0.0095(10)
C5 0.0195(12) 0.0203(12) 0.0208(12) -0.0089(10) -0.0008(10) -0.0078(10)
C6 0.0186(12) 0.0196(12) 0.0202(12) -0.0086(10) 0.0035(10) -0.0092(10)
C7 0.0211(12) 0.0241(13) 0.0187(12) -0.0108(10) 0.0009(10) -0.0119(11)
C8 0.0331(14) 0.0298(14) 0.0145(12) -0.0049(11) 0.0010(11) -0.0220(12)
C9 0.0416(16) 0.0262(14) 0.0201(13) -0.0120(11) 0.0082(11) -0.0218(12)
C10 0.0279(13) 0.0261(13) 0.0176(12) -0.0116(11) 0.0069(10) -0.0156(11)
C11 0.0191(12) 0.0242(12) 0.0178(12) -0.0081(10) 0.0076(10) -0.0116(10)
C12 0.0214(12) 0.0274(13) 0.0191(12) -0.0086(10) 0.0060(10) -0.0113(10)
C13 0.0205(12) 0.0251(13) 0.0185(12) -0.0048(10) 0.0052(10) -0.0092(10)
C14 0.0223(12) 0.0239(12) 0.0229(13) -0.0050(10) 0.0073(10) -0.0126(10)
C15 0.0192(12) 0.0234(12) 0.0217(12) -0.0090(10) 0.0077(10) -0.0105(10)
C16 0.0168(11) 0.0238(12) 0.0166(12) -0.0074(10) 0.0066(9) -0.0107(10)
C17 0.0239(13) 0.0186(12) 0.0172(12) -0.0052(10) 0.0000(10) -0.0098(10)
C18 0.0276(14) 0.0280(14) 0.0239(14) -0.0125(12) 0.0038(11) -0.0105(12)
C19 0.0404(16) 0.0297(15) 0.0215(14) -0.0009(12) -0.0013(12) -0.0191(13)
C20 0.0248(13) 0.0207(12) 0.0188(12) -0.0033(10) -0.0016(10) -0.0080(10)
C21 0.0282(14) 0.0317(14) 0.0259(14) -0.0111(12) -0.0027(11) -0.0115(12)
C22 0.0300(15) 0.0441(17) 0.0358(16) -0.0086(14) -0.0054(12) -0.0172(13)
C23 0.0249(15) 0.0459(18) 0.0408(17) -0.0116(15) 0.0029(13) -0.0044(13)
C24 0.0340(17) 0.0444(18) 0.0474(18) -0.0238(15) 0.0026(14) -0.0039(14)
C25 0.0310(15) 0.0321(14) 0.0369(15) -0.0170(12) -0.0011(12) -0.0085(12)
C26 0.0222(13) 0.0239(13) 0.0308(14) -0.0123(11) 0.0058(11) -0.0134(11)
C27 0.0334(16) 0.0327(16) 0.0379(17) -0.0088(13) -0.0031(13) -0.0211(13)
C28 0.0297(16) 0.0433(18) 0.053(2) -0.0249(15) 0.0141(14) -0.0205(14)
C29 0.0367(14) 0.0263(13) 0.0272(13) -0.0118(11) 0.0080(11) -0.0224(11)
C30 0.0419(15) 0.0250(13) 0.0338(15) -0.0161(12) 0.0105(12) -0.0168(12)
C31 0.064(2) 0.0273(15) 0.0377(17) -0.0168(13) 0.0062(15) -0.0119(14)
C32 0.092(2) 0.0258(16) 0.0452(19) -0.0091(15) 0.0101(18) -0.0237(17)
C33 0.092(2) 0.0408(18) 0.077(2) -0.0100(17) 0.023(2) -0.0499(18)
C34 0.0545(18) 0.0399(17) 0.066(2) -0.0129(15) 0.0172(16) -0.0340(15)
C35 0.0271(13) 0.0267(13) 0.0186(13) -0.0061(11) 0.0075(10) -0.0123(11)
C36 0.0327(16) 0.0554(19) 0.0182(14) -0.0079(13) 0.0036(12) -0.0235(15)
C37 0.0415(18) 0.0292(16) 0.0233(15) 0.0005(13) 0.0111(13) -0.0036(13)
C38 0.0269(13) 0.0282(13) 0.0220(13) -0.0143(11) 0.0089(10) -0.0151(11)
C39 0.0368(15) 0.0347(15) 0.0296(14) -0.0152(12) 0.0115(12) -0.0207(12)
C40 0.0364(16) 0.0476(17) 0.0392(16) -0.0249(14) 0.0202(13) -0.0279(14)
C41 0.0300(15) 0.0534(18) 0.0494(18) -0.0296(15) 0.0158(13) -0.0217(14)
C42 0.0321(16) 0.0386(17) 0.0474(18) -0.0137(14) 0.0085(14) -0.0081(13)
C43 0.0310(15) 0.0335(15) 0.0376(16) -0.0064(13) 0.0111(12) -0.0125(12)
C44 0.0290(13) 0.0239(13) 0.0205(13) -0.0093(10) 0.0058(10) -0.0158(11)
C45 0.0473(17) 0.0305(15) 0.0346(16) -0.0155(13) 0.0164(13) -0.0270(14)
C46 0.0259(14) 0.0367(16) 0.0313(15) -0.0156(13) 0.0058(12) -0.0174(13)
C47 0.0269(13) 0.0200(12) 0.0222(13) -0.0085(10) 0.0062(10) -0.0118(10)
C48 0.0304(14) 0.0322(14) 0.0273(14) -0.0137(12) 0.0037(11) -0.0137(12)
C49 0.0413(16) 0.0361(15) 0.0274(15) -0.0170(13) 0.0103(12) -0.0132(13)
C50 0.0314(15) 0.0337(15) 0.0377(16) -0.0173(13) 0.0142(12) -0.0123(12)
C51 0.0261(15) 0.0399(16) 0.0381(16) -0.0174(13) 0.0014(12) -0.0084(13)
C52 0.0296(14) 0.0358(14) 0.0236(13) -0.0142(12) 0.0048(11) -0.0099(12)
C53 0.0188(13) 0.0160(12) 0.0240(14) -0.0029(11) 0.0045(10) -0.0063(11)
C54 0.0360(16) 0.0221(14) 0.0300(16) -0.0121(12) 0.0085(12) -0.0088(12)
C55 0.0324(17) 0.0280(16) 0.0350(17) -0.0089(14) -0.0057(13) 0.0004(13)
C56 0.0190(13) 0.0185(13) 0.0311(15) -0.0047(12) 0.0027(11) -0.0050(11)
C57 0.0268(16) 0.0288(16) 0.052(2) -0.0001(15) -0.0102(14) -0.0075(13)
C58 0.058(2) 0.0246(17) 0.055(2) -0.0169(16) 0.0038(17) 0.0031(15)
C59 0.055(2) 0.077(2) 0.0413(19) -0.0440(19) 0.0116(16) -0.0342(19)
C60 0.054(2) 0.0413(18) 0.0274(16) -0.0201(14) 0.0149(14) -0.0211(16)
C61 0.056(2) 0.053(3) 0.032(2) -0.021(2) -0.0066(18) -0.022(2)
C61' 0.056(2) 0.053(3) 0.032(2) -0.021(2) -0.0066(18) -0.022(2)
C62 0.0159(13) 0.0251(14) 0.0300(15) -0.0094(12) 0.0057(11) -0.0081(11)
C63 0.0245(15) 0.0330(16) 0.0355(16) -0.0125(13) 0.0132(12) -0.0143(13)
C64 0.0239(15) 0.0451(18) 0.0387(18) -0.0068(15) -0.0005(13) -0.0143(14)
C65 0.0337(16) 0.0436(18) 0.0271(15) -0.0175(14) -0.0014(12) -0.0164(14)
C66 0.0452(19) 0.057(2) 0.049(2) -0.0338(18) 0.0008(16) -0.0183(17)
C67 0.0293(17) 0.075(2) 0.063(2) -0.037(2) -0.0024(16) -0.0229(17)
C68 0.0245(16) 0.069(2) 0.052(2) -0.0333(18) 0.0193(15) -0.0152(16)
C69 0.050(3) 0.090(3) 0.093(4) -0.055(3) 0.047(2) -0.048(3)
C69' 0.050(3) 0.090(3) 0.093(4) -0.055(3) 0.047(2) -0.048(3)
C70 0.051(5) 0.085(5) 0.089(4) -0.066(4) 0.043(3) -0.030(4)
C70' 0.051(5) 0.085(5) 0.089(4) -0.066(4) 0.043(3) -0.030(4)

loop_
_atom_type_symbol
_atom_type_description
_atom_type_scat_dispersion_real
_atom_type_scat_dispersion_imag
_atom_type_scat_source
C C 0.0033 0.0016 'International Tables Vol C Tables 4.2.6.8 and 6.1.1.4'
H H 0.0000 0.0000 'International Tables Vol C Tables 4.2.6.8 and 6.1.1.4'
N N 0.0061 0.0033 'International Tables Vol C Tables 4.2.6.8 and 6.1.1.4'
O O 0.0106 0.0060 'International Tables Vol C Tables 4.2.6.8 and 6.1.1.4'
Zr Zr -2.9673 0.5597 'International Tables Vol C Tables 4.2.6.8 and 6.1.1.4'

loop_
_geom_angle_atom_site_label_1
_geom_angle_atom_site_label_2
_geom_angle_atom_site_label_3
_geom_angle
O6 Zr1 O5 100.49(7)
O6 Zr1 O1 95.37(6)
O5 Zr1 O1 95.91(7)
O6 Zr1 O3 97.59(6)
O5 Zr1 O3 98.92(6)
O1 Zr1 O3 158.16(6)
O6 Zr1 O4 161.76(7)
O5 Zr1 O4 95.80(6)
O1 Zr1 O4 91.05(6)
O3 Zr1 O4 71.62(6)
O6 Zr1 N1 82.32(7)
O5 Zr1 N1 171.89(7)
O1 Zr1 N1 76.20(6)
O3 Zr1 N1 88.19(6)
O4 Zr1 N1 82.67(6)
O7 Zr2 O8 99.95(7)
O7 Zr2 O2 96.10(7)
O8 Zr2 O2 96.44(7)
O7 Zr2 O4 99.66(7)
O8 Zr2 O4 96.73(7)
O2 Zr2 O4 157.36(6)
O7 Zr2 O3 94.33(6)
O8 Zr2 O3 163.03(7)
O2 Zr2 O3 91.07(6)
O4 Zr2 O3 71.69(6)
O7 Zr2 N2 171.63(7)
O8 Zr2 N2 82.66(7)
O2 Zr2 N2 75.66(6)
O4 Zr2 N2 87.86(6)
O3 Zr2 N2 84.50(6)
C1 O1 Zr1 130.74(14)
C16 O2 Zr2 135.17(15)
C53 O3 Zr1 129.22(13)
C53 O3 Zr2 118.86(12)
Zr1 O3 Zr2 108.06(7)
C56 O4 Zr2 129.43(13)
C56 O4 Zr1 117.34(13)
Zr2 O4 Zr1 107.79(7)
C59 O5 Zr1 158.71(16)
C62 O6 Zr1 172.82(15)
C65 O7 Zr2 168.76(17)
C68 O8 Zr2 170.54(17)
C7 N1 C8 115.4(2)
C7 N1 Zr1 121.37(16)
C8 N1 Zr1 122.39(14)
C10 N2 C9 115.4(2)
C10 N2 Zr2 123.28(16)
C9 N2 Zr2 120.84(15)
O1 C1 C6 120.5(2)
O1 C1 C2 120.7(2)
C6 C1 C2 118.8(2)
C3 C2 C1 118.1(2)
C3 C2 C17 122.6(2)
C1 C2 C17 119.3(2)
C2 C3 C4 123.8(2)
C2 C3 H3A 118.1
C4 C3 H3A 118.1
C5 C4 C3 117.3(2)
C5 C4 C26 123.4(2)
C3 C4 C26 119.4(2)
C4 C5 C6 121.5(2)
C4 C5 H5A 119.3
C6 C5 H5A 119.3
C1 C6 C5 120.2(2)
C1 C6 C7 123.0(2)
C5 C6 C7 116.8(2)
N1 C7 C6 127.4(2)
N1 C7 H7A 116.3
C6 C7 H7A 116.3
N1 C8 C9 112.3(2)
N1 C8 H8A 109.1
C9 C8 H8A 109.1
N1 C8 H8B 109.1
C9 C8 H8B 109.1
H8A C8 H8B 107.9
N2 C9 C8 111.4(2)
N2 C9 H9A 109.4
C8 C9 H9A 109.4
N2 C9 H9B 109.4
C8 C9 H9B 109.4
H9A C9 H9B 108.0
N2 C10 C11 127.6(2)
N2 C10 H10A 116.2
C11 C10 H10A 116.2
C12 C11 C16 120.5(2)
C12 C11 C10 117.0(2)
C16 C11 C10 122.4(2)
C13 C12 C11 122.1(2)
C13 C12 H12A 119.0
C11 C12 H12A 119.0
C12 C13 C14 116.5(2)
C12 C13 C35 122.5(2)
C14 C13 C35 121.0(2)
C15 C14 C13 124.3(2)
C15 C14 H14A 117.9
C13 C14 H14A 117.9
C14 C15 C16 117.9(2)
C14 C15 C44 122.9(2)
C16 C15 C44 119.1(2)
O2 C16 C11 121.1(2)
O2 C16 C15 120.3(2)
C11 C16 C15 118.6(2)
C20 C17 C19 106.7(2)
C20 C17 C2 109.8(2)
C19 C17 C2 111.92(19)
C20 C17 C18 113.05(19)
C19 C17 C18 106.9(2)
C2 C17 C18 108.5(2)
C17 C18 H18A 109.5
C17 C18 H18B 109.5
H18A C18 H18B 109.5
C17 C18 H18C 109.5
H18A C18 H18C 109.5
H18B C18 H18C 109.5
C17 C19 H19A 109.5
C17 C19 H19B 109.5
H19A C19 H19B 109.5
C17 C19 H19C 109.5
H19A C19 H19C 109.5
H19B C19 H19C 109.5
C25 C20 C21 116.9(2)
C25 C20 C17 119.8(2)
C21 C20 C17 123.2(2)
C22 C21 C20 121.1(3)
C22 C21 H21A 119.5
C20 C21 H21A 119.5
C23 C22 C21 120.7(3)
C23 C22 H22A 119.7
C21 C22 H22A 119.7
C22 C23 C24 119.1(3)
C22 C23 H23A 120.4
C24 C23 H23A 120.4
C25 C24 C23 119.8(3)
C25 C24 H24A 120.1
C23 C24 H24A 120.1
C24 C25 C20 122.5(3)
C24 C25 H25A 118.8
C20 C25 H25A 118.8
C28 C26 C4 107.5(2)
C28 C26 C29 110.6(2)
C4 C26 C29 110.5(2)
C28 C26 C27 108.8(2)
C4 C26 C27 111.6(2)
C29 C26 C27 107.9(2)
C26 C27 H27A 109.5
C26 C27 H27B 109.5
H27A C27 H27B 109.5
C26 C27 H27C 109.5
H27A C27 H27C 109.5
H27B C27 H27C 109.5
C26 C28 H28A 109.5
C26 C28 H28B 109.5
H28A C28 H28B 109.5
C26 C28 H28C 109.5
H28A C28 H28C 109.5
H28B C28 H28C 109.5
C30 C29 C34 117.3(3)
C30 C29 C26 122.5(2)
C34 C29 C26 120.1(3)
C29 C30 C31 122.1(3)
C29 C30 H30A 119.0
C31 C30 H30A 119.0
C32 C31 C30 119.7(3)
C32 C31 H31A 120.1
C30 C31 H31A 120.1
C31 C32 C33 119.6(3)
C31 C32 H32A 120.2
C33 C32 H32A 120.2
C32 C33 C34 121.8(3)
C32 C33 H33A 119.1
C34 C33 H33A 119.1
C29 C34 C33 119.5(3)
C29 C34 H34A 120.3
C33 C34 H34A 120.3
C37 C35 C36 107.5(2)
C37 C35 C38 111.7(2)
C36 C35 C38 106.0(2)
C37 C35 C13 109.7(2)
C36 C35 C13 111.1(2)
C38 C35 C13 110.7(2)
C35 C36 H36A 109.5
C35 C36 H36B 109.5
H36A C36 H36B 109.5
C35 C36 H36C 109.5
H36A C36 H36C 109.5
H36B C36 H36C 109.5
C35 C37 H37A 109.5
C35 C37 H37B 109.5
H37A C37 H37B 109.5
C35 C37 H37C 109.5
H37A C37 H37C 109.5
H37B C37 H37C 109.5
C39 C38 C43 116.9(2)
C39 C38 C35 121.8(2)
C43 C38 C35 121.1(2)
C38 C39 C40 121.4(3)
C38 C39 H39A 119.3
C40 C39 H39A 119.3
C41 C40 C39 120.6(3)
C41 C40 H40A 119.7
C39 C40 H40A 119.7
C42 C41 C40 118.9(3)
C42 C41 H41A 120.5
C40 C41 H41A 120.5
C41 C42 C43 120.6(3)
C41 C42 H42A 119.7
C43 C42 H42A 119.7
C42 C43 C38 121.6(3)
C42 C43 H43A 119.2
C38 C43 H43A 119.2
C47 C44 C15 110.09(19)
C47 C44 C45 105.8(2)
C15 C44 C45 112.3(2)
C47 C44 C46 112.0(2)
C15 C44 C46 109.3(2)
C45 C44 C46 107.3(2)
C44 C45 H45A 109.5
C44 C45 H45B 109.5
H45A C45 H45B 109.5
C44 C45 H45C 109.5
H45A C45 H45C 109.5
H45B C45 H45C 109.5
C44 C46 H46A 109.5
C44 C46 H46B 109.5
H46A C46 H46B 109.5
C44 C46 H46C 109.5
H46A C46 H46C 109.5
H46B C46 H46C 109.5
C48 C47 C52 117.2(2)
C48 C47 C44 122.7(2)
C52 C47 C44 119.9(2)
C47 C48 C49 121.6(2)
C47 C48 H48A 119.2
C49 C48 H48A 119.2
C50 C49 C48 120.3(3)
C50 C49 H49A 119.8
C48 C49 H49A 119.8
C49 C50 C51 119.3(3)
C49 C50 H50A 120.4
C51 C50 H50A 120.4
C52 C51 C50 120.1(3)
C52 C51 H51A 119.9
C50 C51 H51A 119.9
C51 C52 C47 121.5(3)
C51 C52 H52A 119.2
C47 C52 H52A 119.2
O3 C53 C54 111.33(19)
O3 C53 C55 108.9(2)
C54 C53 C55 112.6(2)
O3 C53 H53A 108.0
C54 C53 H53A 108.0
C55 C53 H53A 108.0
C53 C54 H54A 109.5
C53 C54 H54B 109.5
H54A C54 H54B 109.5
C53 C54 H54C 109.5
H54A C54 H54C 109.5
H54B C54 H54C 109.5
C53 C55 H55A 109.5
C53 C55 H55B 109.5
H55A C55 H55B 109.5
C53 C55 H55C 109.5
H55A C55 H55C 109.5
H55B C55 H55C 109.5
O4 C56 C58 110.4(2)
O4 C56 C57 110.2(2)
C58 C56 C57 113.3(3)
O4 C56 H56A 107.5
C58 C56 H56A 107.5
C57 C56 H56A 107.5
C56 C57 H57A 109.5
C56 C57 H57B 109.5
H57A C57 H57B 109.5
C56 C57 H57C 109.5
H57A C57 H57C 109.5
H57B C57 H57C 109.5
C56 C58 H58A 109.5
C56 C58 H58B 109.5
H58A C58 H58B 109.5
C56 C58 H58C 109.5
H58A C58 H58C 109.5
H58B C58 H58C 109.5
O5 C59 C60 112.2(2)
O5 C59 C61 111.3(3)
C60 C59 C61 114.7(3)
O5 C59 C61' 121.4(6)
C60 C59 C61' 126.4(6)
C61 C59 C61' 47.8(6)
O5 C59 H59 106.0
C60 C59 H59 106.0
C61' C59 H59 58.2
C59 C60 H60A 109.5
C59 C60 H60B 109.5
H60A C60 H60B 109.5
C59 C60 H60C 109.5
H60A C60 H60C 109.5
H60B C60 H60C 109.5
C59 C61 H61A 109.5
C59 C61 H61B 109.5
C59 C61 H61C 109.5
C59 C61' H61D 109.5
C59 C61' H61E 109.5
H61D C61' H61E 109.5
C59 C61' H61F 109.5
H61D C61' H61F 109.5
H61E C61' H61F 109.5
O6 C62 C63 109.2(2)
O6 C62 C64 110.3(2)
C63 C62 C64 111.6(2)
O6 C62 H62A 108.5
C63 C62 H62A 108.5
C64 C62 H62A 108.5
C62 C63 H63A 109.5
C62 C63 H63B 109.5
H63A C63 H63B 109.5
C62 C63 H63C 109.5
H63A C63 H63C 109.5
H63B C63 H63C 109.5
C62 C64 H64A 109.5
C62 C64 H64B 109.5
H64A C64 H64B 109.5
C62 C64 H64C 109.5
H64A C64 H64C 109.5
H64B C64 H64C 109.5
O7 C65 C66 110.0(2)
O7 C65 C67 109.6(2)
C66 C65 C67 111.4(3)
O7 C65 H65A 108.6
C66 C65 H65A 108.6
C67 C65 H65A 108.6
C65 C66 H66A 109.5
C65 C66 H66B 109.5
H66A C66 H66B 109.5
C65 C66 H66C 109.5
H66A C66 H66C 109.5
H66B C66 H66C 109.5
C65 C67 H67A 109.5
C65 C67 H67B 109.5
H67A C67 H67B 109.5
C65 C67 H67C 109.5
H67A C67 H67C 109.5
H67B C67 H67C 109.5
O8 C68 C69' 118.0(9)
O8 C68 C70' 108.2(5)
C69' C68 C70' 133.2(10)
O8 C68 C70 114.1(10)
C69' C68 C70 126.3(14)
C70' C68 C70 20.6(10)
O8 C68 C69 108.5(2)
C69' C68 C69 53.0(10)
C70' C68 C69 106.4(7)
C70 C68 C69 119.7(13)
O8 C68 H68 104.2
C69' C68 H68 51.3
C70' C68 H68 124.4
C68 C69 H69A 109.5
C68 C69 H69B 109.5
C68 C69 H69C 109.5
C68 C69' H69D 109.5
C68 C69' H69E 109.5
H69D C69' H69E 109.5
C68 C69' H69F 109.5
H69D C69' H69F 109.5
H69E C69' H69F 109.5
C68 C70 H70A 109.5
C68 C70 H70B 109.5
C68 C70 H70C 109.5
C68 C70' H70D 109.5
C68 C70' H70E 109.5
H70D C70' H70E 109.5
C68 C70' H70F 109.5
H70D C70' H70F 109.5
H70E C70' H70F 109.5

loop_
_geom_bond_atom_site_label_1
_geom_bond_atom_site_label_2
_geom_bond_distance
Zr1 O6 1.9296(16)
Zr1 O5 1.9359(16)
Zr1 O1 2.0672(15)
Zr1 O3 2.1458(15)
Zr1 O4 2.2053(16)
Zr1 N1 2.4216(19)
Zr2 O7 1.9254(16)
Zr2 O8 1.9367(17)
Zr2 O2 2.0683(16)
Zr2 O4 2.1478(15)
Zr2 O3 2.2000(15)
Zr2 N2 2.427(2)
O1 C1 1.326(3)
O2 C16 1.320(3)
O3 C53 1.456(3)
O4 C56 1.454(3)
O5 C59 1.399(3)
O6 C62 1.417(3)
O7 C65 1.407(3)
O8 C68 1.413(3)
N1 C7 1.291(3)
N1 C8 1.471(3)
N2 C10 1.285(3)
N2 C9 1.474(3)
C1 C6 1.411(3)
C1 C2 1.418(3)
C2 C3 1.384(3)
C2 C17 1.537(3)
C3 C4 1.404(3)
C3 H3A 0.9500
C4 C5 1.372(3)
C4 C26 1.537(3)
C5 C6 1.410(3)
C5 H5A 0.9500
C6 C7 1.444(3)
C7 H7A 0.9500
C8 C9 1.534(4)
C8 H8A 0.9900
C8 H8B 0.9900
C9 H9A 0.9900
C9 H9B 0.9900
C10 C11 1.452(3)
C10 H10A 0.9500
C11 C12 1.403(3)
C11 C16 1.409(3)
C12 C13 1.381(3)
C12 H12A 0.9500
C13 C14 1.400(4)
C13 C35 1.543(3)
C14 C15 1.393(3)
C14 H14A 0.9500
C15 C16 1.426(3)
C15 C44 1.538(3)
C17 C20 1.529(4)
C17 C19 1.536(3)
C17 C18 1.548(3)
C18 H18A 0.9800
C18 H18B 0.9800
C18 H18C 0.9800
C19 H19A 0.9800
C19 H19B 0.9800
C19 H19C 0.9800
C20 C25 1.384(4)
C20 C21 1.395(3)
C21 C22 1.388(4)
C21 H21A 0.9500
C22 C23 1.375(4)
C22 H22A 0.9500
C23 C24 1.383(4)
C23 H23A 0.9500
C24 C25 1.379(4)
C24 H24A 0.9500
C25 H25A 0.9500
C26 C28 1.535(4)
C26 C29 1.543(3)
C26 C27 1.542(4)
C27 H27A 0.9800
C27 H27B 0.9800
C27 H27C 0.9800
C28 H28A 0.9800
C28 H28B 0.9800
C28 H28C 0.9800
C29 C30 1.372(4)
C29 C34 1.395(4)
C30 C31 1.394(4)
C30 H30A 0.9500
C31 C32 1.355(5)
C31 H31A 0.9500
C32 C33 1.348(5)
C32 H32A 0.9500
C33 C34 1.398(5)
C33 H33A 0.9500
C34 H34A 0.9500
C35 C37 1.537(4)
C35 C36 1.545(4)
C35 C38 1.542(4)
C36 H36A 0.9800
C36 H36B 0.9800
C36 H36C 0.9800
C37 H37A 0.9800
C37 H37B 0.9800
C37 H37C 0.9800
C38 C39 1.388(3)
C38 C43 1.391(4)
C39 C40 1.391(4)
C39 H39A 0.9500
C40 C41 1.372(4)
C40 H40A 0.9500
C41 C42 1.375(4)
C41 H41A 0.9500
C42 C43 1.385(4)
C42 H42A 0.9500
C43 H43A 0.9500
C44 C47 1.533(4)
C44 C45 1.545(3)
C44 C46 1.544(3)
C45 H45A 0.9800
C45 H45B 0.9800
C45 H45C 0.9800
C46 H46A 0.9800
C46 H46B 0.9800
C46 H46C 0.9800
C47 C48 1.387(4)
C47 C52 1.389(3)
C48 C49 1.390(4)
C48 H48A 0.9500
C49 C50 1.369(4)
C49 H49A 0.9500
C50 C51 1.386(4)
C50 H50A 0.9500
C51 C52 1.385(4)
C51 H51A 0.9500
C52 H52A 0.9500
C53 C54 1.504(4)
C53 C55 1.505(3)
C53 H53A 1.0000
C54 H54A 0.9800
C54 H54B 0.9800
C54 H54C 0.9800
C55 H55A 0.9800
C55 H55B 0.9800
C55 H55C 0.9800
C56 C58 1.507(4)
C56 C57 1.516(4)
C56 H56A 1.0000
C57 H57A 0.9800
C57 H57B 0.9800
C57 H57C 0.9800
C58 H58A 0.9800
C58 H58B 0.9800
C58 H58C 0.9800
C59 C60 1.496(4)
C59 C61 1.4979(10)
C59 C61' 1.4990(10)
C59 H59 1.0000
C60 H60A 0.9800
C60 H60B 0.9800
C60 H60C 0.9800
C61 H61A 0.9800
C61 H61B 0.9800
C61 H61C 0.9800
C61' H61D 0.9800
C61' H61E 0.9800
C61' H61F 0.9800
C62 C63 1.513(3)
C62 C64 1.519(4)
C62 H62A 1.0000
C63 H63A 0.9800
C63 H63B 0.9800
C63 H63C 0.9800
C64 H64A 0.9800
C64 H64B 0.9800
C64 H64C 0.9800
C65 C66 1.496(4)
C65 C67 1.510(4)
C65 H65A 1.0000
C66 H66A 0.9800
C66 H66B 0.9800
C66 H66C 0.9800
C67 H67A 0.9800
C67 H67B 0.9800
C67 H67C 0.9800
C68 C69' 1.4996(10)
C68 C70' 1.4999(10)
C68 C70 1.4998(10)
C68 C69 1.5022(10)
C68 H68 1.0000
C69 H69A 0.9800
C69 H69B 0.9800
C69 H69C 0.9800
C69' H69D 0.9800
C69' H69E 0.9800
C69' H69F 0.9800
C70 H70A 0.9800
C70 H70B 0.9800
C70 H70C 0.9800
C70' H70D 0.9800
C70' H70E 0.9800
C70' H70F 0.9800

loop_
_platon_squeeze_void_nr
_platon_squeeze_void_average_x
_platon_squeeze_void_average_y
_platon_squeeze_void_average_z
_platon_squeeze_void_volume
_platon_squeeze_void_count_electrons
_platon_squeeze_void_content
1 0.500 0.000 0.500 208 13 ' '
